data_4338125
loop_
_publ_author_name
'Alvarez, M. Angeles'
'Garc\'ia, M Esther'
'Garc\'ia-Viv\'o, Daniel'
'Mel\'on, Sonia'
'Ruiz, Miguel A.'
'Toyos, Adri\'an'

_publ_section_title
;
 Reactions of the Unsaturated Ditungsten Complexes [W2Cp2(\m-PPh2)2(CO)x]
 (x = 1, 2) with Nitric Oxide: Stereoselective Carbonyl Displacement and
 Oxygen-Transfer Reactions of a Nitrite Ligand.
;
_journal_issue 9
_journal_name_full 'Inorganic chemistry'
_journal_page_first 4739
_journal_page_last 4750
_journal_paper_doi 10.1021/ic500498k
_journal_volume 53
_journal_year 2014
_chemical_compound_source 'synthesis as described'
_chemical_formula_moiety 'C32 H12 B F24, C34 H30 N O2 P2 W2, C7 H8'
_chemical_formula_sum 'C73 H50 B F24 N O2 P2 W2'
_chemical_formula_weight 1869.59
_chemical_name_systematic
;
 ?
;
_space_group_IT_number 2
_symmetry_cell_setting triclinic
_symmetry_Int_Tables_number 2
_symmetry_space_group_name_Hall '-P 1'
_symmetry_space_group_name_H-M 'P -1'
_atom_sites_solution_hydrogens geom
_atom_sites_solution_primary direct
_atom_sites_solution_secondary difmap
_audit_conform_dict_location ftp://ftp.iucr.org/pub/cif_core.dic
_audit_conform_dict_name cif_core.dic
_audit_conform_dict_version 2.4
_audit_creation_method 'WinGX routine CIF_UPDATE'
_cell_angle_alpha 82.575(2)
_cell_angle_beta 76.783(2)
_cell_angle_gamma 87.726(2)
_cell_formula_units_Z 2
_cell_length_a 12.7992(4)
_cell_length_b 14.3171(3)
_cell_length_c 19.8093(5)
_cell_measurement_reflns_used 21397
_cell_measurement_temperature 139(3)
_cell_measurement_theta_max 69.1980
_cell_measurement_theta_min 3.5300
_cell_measurement_wavelength 1.54184
_cell_volume 3504.02(16)
_computing_cell_refinement
;
CrysAlis RED, Oxford Diffraction Ltd.,
Version 1.171.31.7 (release 18-10-2006 CrysAlis171 .NET)
(compiled Oct 18 2006,16:28:17)
;
_computing_data_collection
;
CrysAlis CCD, Oxford Diffraction Ltd.,
Version 1.171.31.7 (release 18-10-2006 CrysAlis171 .NET)
(compiled Oct 18 2006,16:28:17)
;
_computing_data_reduction
;
CrysAlis RED, Oxford Diffraction Ltd.,
Version 1.171.31.7 (release 18-10-2006 CrysAlis171 .NET)
(compiled Oct 18 2006,16:28:17)
;
_computing_molecular_graphics 'Ortep-3 for Windows (Farrugia, 1997)'
_computing_publication_material 'WinGX publication routines (Farrugia, 1999)'
_computing_structure_refinement 'SHELXL-97 (Sheldrick, 2008)'
_computing_structure_solution 'SHELXS-97 (Sheldrick, 2008)'
_diffrn_ambient_temperature 139(3)
_diffrn_measured_fraction_theta_full 0.983
_diffrn_measured_fraction_theta_max 0.983
_diffrn_measurement_device_type 'ONYX CCD'
_diffrn_measurement_method CCD
_diffrn_radiation_monochromator graphite
_diffrn_radiation_probe x-ray
_diffrn_radiation_source 'Nova (Cu) X-ray Source'
_diffrn_radiation_type CuK\a
_diffrn_radiation_wavelength 1.54184
_diffrn_reflns_av_R_equivalents 0.0341
_diffrn_reflns_av_unetI/netI 0.0352
_diffrn_reflns_limit_h_max 15
_diffrn_reflns_limit_h_min -15
_diffrn_reflns_limit_k_max 17
_diffrn_reflns_limit_k_min -7
_diffrn_reflns_limit_l_max 23
_diffrn_reflns_limit_l_min -23
_diffrn_reflns_number 31075
_diffrn_reflns_theta_full 69.32
_diffrn_reflns_theta_max 69.32
_diffrn_reflns_theta_min 3.55
_exptl_absorpt_coefficient_mu 7.405
_exptl_absorpt_correction_T_max 1.00000
_exptl_absorpt_correction_T_min 0.42079
_exptl_absorpt_correction_type multi-scan
_exptl_absorpt_process_details
;
CrysAlisPro, Agilent Technologies,
Version 1.171.36.28 (release 01-02-2013 CrysAlis171 .NET)
(compiled Feb  1 2013,16:14:44)
Empirical absorption correction using spherical harmonics,
 implemented in SCALE3 ABSPACK scaling algorithm.
;
_exptl_crystal_colour orange
_exptl_crystal_density_diffrn 1.772
_exptl_crystal_density_method 'not measured'
_exptl_crystal_description prism
_exptl_crystal_F_000 1820
_exptl_crystal_size_max 0.72
_exptl_crystal_size_mid 0.42
_exptl_crystal_size_min 0.34
_refine_diff_density_max 1.968
_refine_diff_density_min -2.477
_refine_diff_density_rms 0.152
_refine_ls_extinction_method none
_refine_ls_goodness_of_fit_ref 1.061
_refine_ls_hydrogen_treatment constr
_refine_ls_matrix_type full
_refine_ls_number_parameters 932
_refine_ls_number_reflns 12898
_refine_ls_number_restraints 0
_refine_ls_restrained_S_all 1.061
_refine_ls_R_factor_all 0.0472
_refine_ls_R_factor_gt 0.0431
_refine_ls_shift/su_max 0.018
_refine_ls_shift/su_mean 0
_refine_ls_structure_factor_coef Fsqd
_refine_ls_weighting_details 'calc w=1/[\s^2^(Fo^2^)+(0.0621P)^2^+12.2283P] where P=(Fo^2^+2Fc^2^)/3'
_refine_ls_weighting_scheme calc
_refine_ls_wR_factor_gt 0.1098
_refine_ls_wR_factor_ref 0.114
_reflns_number_gt 11729
_reflns_number_total 12898
_reflns_threshold_expression >2\s(I)
_cod_data_source_file ic500498k_si_002.cif
_cod_data_source_block compound9
_cod_depositor_comments 'Adding full bibliography for 4338123--4338125.cif.'
_cod_database_code 4338125

loop_
_symmetry_equiv_pos_as_xyz
'x, y, z'
'-x, -y, -z'

loop_
_atom_site_label
_atom_site_type_symbol
_atom_site_fract_x
_atom_site_fract_y
_atom_site_fract_z
_atom_site_U_iso_or_equiv
_atom_site_adp_type
_atom_site_occupancy
_atom_site_symmetry_multiplicity
_atom_site_calc_flag
_atom_site_refinement_flags
_atom_site_disorder_assembly
_atom_site_disorder_group
W1 W 0.653603(16) 0.014716(14) 0.729185(11) 0.01761(7) Uani 1 1 d . . .
W2 W 0.823722(17) -0.124374(14) 0.673568(11) 0.01989(8) Uani 1 1 d . . .
P1 P 0.69832(10) -0.13210(8) 0.78844(6) 0.0196(2) Uani 1 1 d . . .
P2 P 0.78850(9) 0.03616(8) 0.62397(6) 0.0191(2) Uani 1 1 d . . .
N1 N 0.5633(3) -0.0406(3) 0.6897(2) 0.0230(9) Uani 1 1 d . . .
O1 O 0.4985(3) -0.0737(3) 0.6640(2) 0.0312(8) Uani 1 1 d . . .
O2 O 0.9419(3) -0.1072(3) 0.69412(19) 0.0277(8) Uani 1 1 d . . .
C1 C 0.6330(6) 0.0778(4) 0.8355(3) 0.0435(16) Uani 1 1 d . . .
H1 H 0.6415 0.0403 0.8759 0.052 Uiso 1 1 calc R . .
C2 C 0.5364(5) 0.0927(4) 0.8122(3) 0.0380(14) Uani 1 1 d . . .
H2 H 0.4703 0.0662 0.8345 0.046 Uiso 1 1 calc R . .
C3 C 0.5577(5) 0.1539(4) 0.7502(3) 0.0350(13) Uani 1 1 d . . .
H3 H 0.5081 0.1758 0.7239 0.042 Uiso 1 1 calc R . .
C4 C 0.6665(5) 0.1767(4) 0.7342(3) 0.0387(14) Uani 1 1 d . . .
H4 H 0.7018 0.2162 0.6953 0.046 Uiso 1 1 calc R . .
C5 C 0.7136(5) 0.1297(5) 0.7869(4) 0.0432(15) Uani 1 1 d . . .
H5 H 0.7852 0.1325 0.7892 0.052 Uiso 1 1 calc R . .
C6 C 0.8378(5) -0.1748(4) 0.5645(3) 0.0317(12) Uani 1 1 d . . .
H6 H 0.8751 -0.1368 0.5254 0.038 Uiso 1 1 calc R . .
C7 C 0.7256(5) -0.1736(4) 0.5917(3) 0.0307(12) Uani 1 1 d . . .
H7 H 0.6764 -0.1354 0.5726 0.037 Uiso 1 1 calc R . .
C8 C 0.7007(5) -0.2376(4) 0.6505(3) 0.0365(14) Uani 1 1 d . . .
H8 H 0.6321 -0.2501 0.6778 0.044 Uiso 1 1 calc R . .
C9 C 0.7975(6) -0.2818(4) 0.6629(3) 0.0436(16) Uani 1 1 d . . .
H9 H 0.8034 -0.3266 0.7003 0.052 Uiso 1 1 calc R . .
C10 C 0.8837(6) -0.2450(4) 0.6076(3) 0.0413(14) Uani 1 1 d . . .
H10 H 0.9555 -0.2631 0.601 0.05 Uiso 1 1 calc R . .
C11 C 0.7588(4) -0.1311(3) 0.8638(3) 0.0223(10) Uani 1 1 d . . .
C12 C 0.6917(5) -0.1443(4) 0.9297(3) 0.0325(12) Uani 1 1 d . . .
H12 H 0.6202 -0.1598 0.9347 0.039 Uiso 1 1 calc R . .
C13 C 0.7303(5) -0.1344(4) 0.9885(3) 0.0367(13) Uani 1 1 d . . .
H13 H 0.6847 -0.1417 1.0326 0.044 Uiso 1 1 calc R . .
C14 C 0.8374(5) -0.1137(4) 0.9807(3) 0.0364(13) Uani 1 1 d . . .
H14 H 0.8637 -0.1072 1.0199 0.044 Uiso 1 1 calc R . .
C15 C 0.9049(5) -0.1027(5) 0.9158(4) 0.0455(16) Uani 1 1 d . . .
H15 H 0.9771 -0.0898 0.9112 0.055 Uiso 1 1 calc R . .
C16 C 0.8659(5) -0.1107(4) 0.8567(3) 0.0361(13) Uani 1 1 d . . .
H16 H 0.9116 -0.1023 0.8126 0.043 Uiso 1 1 calc R . .
C17 C 0.5981(4) -0.2246(3) 0.8161(3) 0.0234(10) Uani 1 1 d . . .
C18 C 0.4898(4) -0.2028(4) 0.8250(3) 0.0288(11) Uani 1 1 d . . .
H18 H 0.4679 -0.1404 0.8171 0.035 Uiso 1 1 calc R . .
C19 C 0.4139(5) -0.2732(4) 0.8457(3) 0.0382(13) Uani 1 1 d . . .
H19 H 0.3413 -0.2578 0.8524 0.046 Uiso 1 1 calc R . .
C20 C 0.4457(5) -0.3665(4) 0.8564(3) 0.0406(15) Uani 1 1 d . . .
H20 H 0.3947 -0.4139 0.8694 0.049 Uiso 1 1 calc R . .
C21 C 0.5536(5) -0.3889(4) 0.8477(3) 0.0379(14) Uani 1 1 d . . .
H21 H 0.575 -0.4515 0.855 0.045 Uiso 1 1 calc R . .
C22 C 0.6303(5) -0.3190(4) 0.8282(3) 0.0303(12) Uani 1 1 d . . .
H22 H 0.7026 -0.3346 0.8232 0.036 Uiso 1 1 calc R . .
C23 C 0.8933(4) 0.1208(3) 0.6203(3) 0.0241(10) Uani 1 1 d . . .
C24 C 0.8983(4) 0.2040(3) 0.5740(3) 0.0267(11) Uani 1 1 d . . .
H24 H 0.8548 0.2116 0.5419 0.032 Uiso 1 1 calc R . .
C25 C 0.9682(5) 0.2753(4) 0.5757(3) 0.0335(12) Uani 1 1 d . . .
H25 H 0.9709 0.3306 0.5451 0.04 Uiso 1 1 calc R . .
C26 C 1.0339(5) 0.2638(4) 0.6233(3) 0.0379(14) Uani 1 1 d . . .
H26 H 1.0808 0.3112 0.6244 0.045 Uiso 1 1 calc R . .
C27 C 1.0292(5) 0.1817(4) 0.6688(3) 0.0380(14) Uani 1 1 d . . .
H27 H 1.0733 0.1741 0.7006 0.046 Uiso 1 1 calc R . .
C28 C 0.9596(4) 0.1106(4) 0.6678(3) 0.0319(12) Uani 1 1 d . . .
H28 H 0.957 0.0558 0.6989 0.038 Uiso 1 1 calc R . .
C29 C 0.7583(4) 0.0556(3) 0.5380(3) 0.0211(10) Uani 1 1 d . . .
C30 C 0.6528(4) 0.0747(3) 0.5315(3) 0.0238(10) Uani 1 1 d . . .
H30 H 0.598 0.0773 0.5712 0.029 Uiso 1 1 calc R . .
C31 C 0.6301(4) 0.0897(4) 0.4654(3) 0.0256(10) Uani 1 1 d . . .
H31 H 0.5598 0.102 0.4611 0.031 Uiso 1 1 calc R . .
C32 C 0.7112(4) 0.0864(3) 0.4062(3) 0.0229(10) Uani 1 1 d . . .
H32 H 0.6955 0.0967 0.3622 0.028 Uiso 1 1 calc R . .
C33 C 0.8153(4) 0.0678(4) 0.4123(3) 0.0269(11) Uani 1 1 d . . .
H33 H 0.8698 0.0658 0.3723 0.032 Uiso 1 1 calc R . .
C34 C 0.8395(4) 0.0522(4) 0.4775(3) 0.0263(11) Uani 1 1 d . . .
H34 H 0.9099 0.0394 0.4811 0.032 Uiso 1 1 calc R . .
B1 B 0.1968(4) 0.3692(4) 0.8068(3) 0.0186(10) Uani 1 1 d . . .
C41 C 0.2312(4) 0.4749(3) 0.7665(2) 0.0199(9) Uani 1 1 d . . .
C42 C 0.1651(4) 0.5526(3) 0.7841(3) 0.0218(10) Uani 1 1 d . . .
H42 H 0.0987 0.5427 0.8149 0.026 Uiso 1 1 calc R . .
C43 C 0.1963(4) 0.6444(3) 0.7566(3) 0.0251(11) Uani 1 1 d . . .
C44 C 0.2947(4) 0.6633(4) 0.7113(3) 0.0292(11) Uani 1 1 d . . .
H44 H 0.3153 0.7247 0.6933 0.035 Uiso 1 1 calc R . .
C45 C 0.3613(4) 0.5875(4) 0.6937(3) 0.0256(11) Uani 1 1 d . . .
C46 C 0.3299(4) 0.4954(3) 0.7216(3) 0.0224(10) Uani 1 1 d . . .
H46 H 0.3771 0.446 0.7096 0.027 Uiso 1 1 calc R . .
C47 C 0.1196(5) 0.7234(4) 0.7780(3) 0.0361(13) Uani 1 1 d . . .
F1 F 0.1513(3) 0.8068(2) 0.7432(2) 0.0558(11) Uani 1 1 d . . .
F2 F 0.0228(3) 0.7095(3) 0.7658(3) 0.0659(13) Uani 1 1 d . . .
F3 F 0.1017(5) 0.7307(3) 0.8447(2) 0.0779(16) Uani 1 1 d . . .
C48 C 0.4679(5) 0.6022(4) 0.6438(3) 0.0378(13) Uani 1 1 d . . .
F4 F 0.4848(3) 0.6919(3) 0.6153(2) 0.0570(11) Uani 1 1 d . . .
F5 F 0.5498(3) 0.5784(3) 0.6746(2) 0.0529(10) Uani 1 1 d . . .
F6 F 0.4816(3) 0.5514(3) 0.5904(2) 0.0587(11) Uani 1 1 d . . .
C51 C 0.0668(4) 0.3539(3) 0.8241(3) 0.0196(9) Uani 1 1 d . . .
C52 C 0.0045(4) 0.3940(3) 0.7784(3) 0.0208(9) Uani 1 1 d . . .
H52 H 0.037 0.4346 0.7393 0.025 Uiso 1 1 calc R . .
C53 C -0.1038(4) 0.3758(3) 0.7890(3) 0.0227(10) Uani 1 1 d . A .
C54 C -0.1554(4) 0.3138(3) 0.8460(3) 0.0230(10) Uani 1 1 d . . .
H54 H -0.228 0.3008 0.853 0.028 Uiso 1 1 calc R . .
C55 C -0.0953(4) 0.2720(3) 0.8918(3) 0.0254(10) Uani 1 1 d . B .
C56 C 0.0136(4) 0.2928(3) 0.8814(3) 0.0203(9) Uani 1 1 d . . .
H56 H 0.0517 0.265 0.9136 0.024 Uiso 1 1 calc R . .
C57 C -0.1684(4) 0.4245(3) 0.7407(3) 0.0254(10) Uani 1 1 d . . .
F7 F -0.2391(6) 0.3699(5) 0.7259(4) 0.0482(15) Uiso 0.6 1 d P A 1
F8 F -0.2251(6) 0.4976(5) 0.7658(4) 0.0484(15) Uiso 0.6 1 d P A 1
F9 F -0.1066(5) 0.4645(5) 0.6788(3) 0.0435(14) Uiso 0.6 1 d P A 1
F7B F -0.1912(9) 0.3679(7) 0.6976(6) 0.048(2) Uiso 0.4 1 d P A 2
F8B F -0.2634(10) 0.4582(9) 0.7742(6) 0.060(3) Uiso 0.4 1 d P A 2
F9B F -0.1237(9) 0.5015(8) 0.7035(6) 0.060(3) Uiso 0.4 1 d P A 2
C58 C -0.1480(5) 0.2057(4) 0.9532(3) 0.0375(14) Uani 1 1 d . . .
F10 F -0.2462(6) 0.1851(6) 0.9562(4) 0.0521(18) Uiso 0.55 1 d P B 1
F11 F -0.0848(6) 0.1277(5) 0.9652(4) 0.0509(17) Uiso 0.55 1 d P B 1
F12 F -0.1509(9) 0.2380(7) 1.0141(5) 0.077(3) Uiso 0.55 1 d P B 1
F10B F -0.2174(7) 0.1474(7) 0.9379(5) 0.047(2) Uiso 0.45 1 d P B 2
F11B F -0.0902(8) 0.1644(7) 0.9917(6) 0.059(2) Uiso 0.45 1 d P B 2
F12B F -0.2113(11) 0.2548(9) 1.0035(7) 0.084(3) Uiso 0.45 1 d P B 2
C61 C 0.2454(4) 0.3665(3) 0.8765(2) 0.0187(9) Uani 1 1 d . . .
C62 C 0.1881(4) 0.4034(3) 0.9366(3) 0.0222(10) Uani 1 1 d . . .
H62 H 0.1165 0.4206 0.9397 0.027 Uiso 1 1 calc R . .
C63 C 0.2352(4) 0.4151(3) 0.9920(3) 0.0255(10) Uani 1 1 d . . .
C64 C 0.3410(4) 0.3894(4) 0.9894(3) 0.0247(10) Uani 1 1 d . . .
H64 H 0.3727 0.3971 1.0261 0.03 Uiso 1 1 calc R . .
C65 C 0.3995(4) 0.3518(3) 0.9305(3) 0.0233(10) Uani 1 1 d . . .
C66 C 0.3517(4) 0.3402(3) 0.8760(3) 0.0209(10) Uani 1 1 d . . .
H66 H 0.392 0.3138 0.8377 0.025 Uiso 1 1 calc R . .
C67 C 0.1702(5) 0.4546(5) 1.0546(3) 0.0442(15) Uani 1 1 d . . .
F13 F 0.2302(4) 0.4973(4) 1.0875(3) 0.0825(17) Uani 1 1 d . . .
F14 F 0.0953(5) 0.5114(5) 1.0428(3) 0.116(3) Uani 1 1 d . . .
F15 F 0.1274(6) 0.3865(5) 1.1043(3) 0.118(3) Uani 1 1 d . . .
C68 C 0.5135(4) 0.3216(4) 0.9273(3) 0.0311(12) Uani 1 1 d . . .
F16 F 0.5731(3) 0.3299(4) 0.8623(2) 0.0754(15) Uani 1 1 d . . .
F17 F 0.5233(3) 0.2319(3) 0.9501(3) 0.0836(18) Uani 1 1 d . . .
F18 F 0.5643(3) 0.3708(4) 0.9606(3) 0.0873(19) Uani 1 1 d . . .
C71 C 0.2453(4) 0.2816(3) 0.7625(3) 0.0192(9) Uani 1 1 d . . .
C72 C 0.2815(4) 0.2884(3) 0.6905(3) 0.0217(10) Uani 1 1 d . . .
H72 H 0.2858 0.3474 0.6643 0.026 Uiso 1 1 calc R . .
C73 C 0.3118(4) 0.2089(4) 0.6565(3) 0.0283(11) Uani 1 1 d . C .
C74 C 0.3040(4) 0.1187(4) 0.6929(3) 0.0277(11) Uani 1 1 d . . .
H74 H 0.3235 0.0657 0.6701 0.033 Uiso 1 1 calc R . .
C75 C 0.2662(4) 0.1111(3) 0.7644(3) 0.0236(10) Uani 1 1 d . . .
C76 C 0.2387(4) 0.1903(3) 0.7987(3) 0.0218(10) Uani 1 1 d . . .
H76 H 0.2153 0.1826 0.847 0.026 Uiso 1 1 calc R . .
C77 C 0.3520(7) 0.2199(5) 0.5792(3) 0.0519(19) Uani 1 1 d . . .
F19 F 0.3019(7) 0.2812(6) 0.5436(4) 0.0440(18) Uiso 0.5 1 d P C 1
F20 F 0.3760(6) 0.1424(5) 0.5488(4) 0.0430(16) Uiso 0.5 1 d P C 1
F21 F 0.4661(7) 0.2560(6) 0.5633(5) 0.060(2) Uiso 0.5 1 d P C 1
F19B F 0.3436(7) 0.3028(6) 0.5469(4) 0.0485(19) Uiso 0.5 1 d P C 2
F20B F 0.2705(10) 0.1681(9) 0.5552(7) 0.097(4) Uiso 0.5 1 d P C 2
F21B F 0.4278(10) 0.1737(8) 0.5562(6) 0.082(3) Uiso 0.5 1 d P C 2
C78 C 0.2462(5) 0.0151(4) 0.8058(3) 0.0325(12) Uani 1 1 d . . .
F22 F 0.3010(3) -0.0532(2) 0.7744(2) 0.0471(9) Uani 1 1 d . . .
F23 F 0.2721(5) 0.0099(3) 0.8677(2) 0.0763(16) Uani 1 1 d . . .
F24 F 0.1437(3) -0.0079(3) 0.8190(4) 0.094(2) Uani 1 1 d . . .
C90 C 0.6152(16) 0.3441(15) 0.5707(11) 0.082(5) Uiso 0.5 1 d P D 1
H90A H 0.5509 0.3656 0.556 0.123 Uiso 0.5 1 calc PR D 1
H90B H 0.6114 0.3599 0.6168 0.123 Uiso 0.5 1 calc PR D 1
H90C H 0.622 0.277 0.571 0.123 Uiso 0.5 1 calc PR D 1
C91 C 0.7222(19) 0.3964(17) 0.5150(13) 0.056(7) Uiso 0.5 1 d P D 1
C92 C 0.7556(11) 0.4699(9) 0.5447(8) 0.045(3) Uiso 0.5 1 d P D 1
H92 H 0.7217 0.486 0.5885 0.055 Uiso 0.5 1 calc PR D 1
C93 C 0.8446(12) 0.5166(11) 0.5024(8) 0.047(3) Uiso 0.5 1 d P D 1
H93 H 0.8702 0.5699 0.5154 0.057 Uiso 0.5 1 calc PR D 1
C94 C 0.897(2) 0.4814(19) 0.4375(15) 0.057(9) Uiso 0.5 1 d P D 1
H94 H 0.9597 0.5077 0.4091 0.068 Uiso 0.5 1 calc PR D 1
C95 C 0.8469(16) 0.4052(13) 0.4205(10) 0.060(5) Uiso 0.5 1 d P D 1
H95 H 0.8759 0.3846 0.3774 0.072 Uiso 0.5 1 calc PR D 1
C96 C 0.7638(15) 0.3608(12) 0.4595(10) 0.054(4) Uiso 0.5 1 d P D 1
H96 H 0.7369 0.3073 0.4477 0.065 Uiso 0.5 1 calc PR D 1
C90B C 0.7981(13) 0.5623(11) 0.5463(8) 0.057(4) Uiso 0.5 1 d P E 2
H90D H 0.8651 0.5636 0.5602 0.085 Uiso 0.5 1 calc PR E 2
H90E H 0.7406 0.5533 0.5872 0.085 Uiso 0.5 1 calc PR E 2
H90F H 0.7875 0.6208 0.519 0.085 Uiso 0.5 1 calc PR E 2
C91B C 0.8000(11) 0.4832(9) 0.5038(7) 0.036(3) Uiso 0.5 1 d P E 2
C92B C 0.8794(18) 0.4804(15) 0.4467(12) 0.037(6) Uiso 0.5 1 d P E 2
H92B H 0.9297 0.5283 0.4343 0.045 Uiso 0.5 1 calc PR E 2
C93B C 0.8882(12) 0.4074(9) 0.4059(7) 0.033(3) Uiso 0.5 1 d P E 2
H93B H 0.9452 0.4052 0.3674 0.04 Uiso 0.5 1 calc PR E 2
C94B C 0.8086(12) 0.3359(10) 0.4236(8) 0.048(3) Uiso 0.5 1 d P E 2
H94B H 0.8121 0.2862 0.3972 0.057 Uiso 0.5 1 calc PR E 2
C95B C 0.7259(13) 0.3434(10) 0.4817(8) 0.042(3) Uiso 0.5 1 d P E 2
H95B H 0.6718 0.2991 0.4902 0.05 Uiso 0.5 1 calc PR E 2
C96B C 0.7143(16) 0.4085(13) 0.5286(11) 0.040(5) Uiso 0.5 1 d P E 2
H96B H 0.6614 0.4068 0.5696 0.048 Uiso 0.5 1 calc PR E 2

loop_
_atom_site_aniso_label
_atom_site_aniso_U_11
_atom_site_aniso_U_22
_atom_site_aniso_U_33
_atom_site_aniso_U_23
_atom_site_aniso_U_13
_atom_site_aniso_U_12
W1 0.01922(12) 0.01796(12) 0.01802(12) -0.00450(8) -0.00782(9) 0.00005(8)
W2 0.02035(12) 0.01932(12) 0.02028(13) -0.00239(8) -0.00542(9) 0.00102(8)
P1 0.0217(6) 0.0197(5) 0.0191(6) -0.0018(4) -0.0082(5) -0.0010(4)
P2 0.0196(6) 0.0203(5) 0.0196(6) -0.0013(4) -0.0092(5) -0.0020(4)
N1 0.019(2) 0.025(2) 0.027(2) -0.0022(17) -0.0076(17) 0.0003(16)
O1 0.0254(19) 0.043(2) 0.031(2) -0.0096(17) -0.0135(16) -0.0079(16)
O2 0.0207(17) 0.0323(19) 0.0281(19) 0.0027(15) -0.0057(15) 0.0032(14)
C1 0.082(5) 0.034(3) 0.020(3) -0.018(2) -0.019(3) 0.020(3)
C2 0.033(3) 0.035(3) 0.045(4) -0.023(3) 0.003(3) 0.003(2)
C3 0.037(3) 0.028(3) 0.046(3) -0.020(2) -0.018(3) 0.019(2)
C4 0.061(4) 0.013(2) 0.041(3) -0.016(2) -0.002(3) -0.006(2)
C5 0.040(3) 0.048(3) 0.055(4) -0.037(3) -0.021(3) 0.004(3)
C6 0.043(3) 0.030(3) 0.023(3) -0.011(2) -0.004(2) 0.000(2)
C7 0.040(3) 0.032(3) 0.026(3) -0.016(2) -0.011(2) -0.003(2)
C8 0.048(4) 0.028(3) 0.035(3) -0.020(2) -0.002(3) -0.015(3)
C9 0.076(5) 0.017(2) 0.039(3) -0.006(2) -0.013(3) -0.004(3)
C10 0.055(4) 0.031(3) 0.038(3) -0.021(3) -0.005(3) 0.017(3)
C11 0.030(3) 0.021(2) 0.020(2) -0.0023(18) -0.013(2) 0.0004(19)
C12 0.037(3) 0.041(3) 0.022(3) -0.002(2) -0.009(2) -0.013(2)
C13 0.045(3) 0.044(3) 0.023(3) -0.002(2) -0.010(2) -0.013(3)
C14 0.044(3) 0.044(3) 0.027(3) -0.002(2) -0.020(3) -0.007(3)
C15 0.030(3) 0.069(4) 0.043(4) -0.007(3) -0.019(3) -0.006(3)
C16 0.030(3) 0.053(4) 0.027(3) -0.008(3) -0.008(2) -0.001(3)
C17 0.027(3) 0.025(2) 0.020(2) -0.0047(19) -0.007(2) -0.002(2)
C18 0.030(3) 0.029(3) 0.027(3) -0.002(2) -0.006(2) -0.004(2)
C19 0.028(3) 0.048(3) 0.038(3) -0.002(3) -0.007(2) -0.010(3)
C20 0.049(4) 0.042(3) 0.032(3) 0.004(3) -0.014(3) -0.023(3)
C21 0.056(4) 0.028(3) 0.030(3) 0.001(2) -0.011(3) -0.013(3)
C22 0.038(3) 0.027(3) 0.028(3) -0.001(2) -0.011(2) -0.002(2)
C23 0.018(2) 0.027(2) 0.029(3) -0.005(2) -0.008(2) -0.0021(19)
C24 0.030(3) 0.024(2) 0.028(3) -0.001(2) -0.012(2) -0.003(2)
C25 0.039(3) 0.026(3) 0.037(3) -0.002(2) -0.010(3) -0.007(2)
C26 0.033(3) 0.031(3) 0.055(4) -0.007(3) -0.018(3) -0.011(2)
C27 0.037(3) 0.036(3) 0.048(4) 0.000(3) -0.027(3) -0.008(2)
C28 0.032(3) 0.028(3) 0.040(3) 0.002(2) -0.021(3) -0.005(2)
C29 0.021(2) 0.023(2) 0.022(2) -0.0032(18) -0.0098(19) -0.0024(18)
C30 0.023(2) 0.028(2) 0.022(2) -0.004(2) -0.008(2) -0.002(2)
C31 0.025(3) 0.030(3) 0.024(3) -0.004(2) -0.010(2) 0.002(2)
C32 0.030(3) 0.021(2) 0.020(2) -0.0030(18) -0.010(2) -0.005(2)
C33 0.029(3) 0.030(3) 0.021(3) -0.004(2) -0.003(2) -0.005(2)
C34 0.021(2) 0.031(3) 0.027(3) 0.000(2) -0.008(2) -0.003(2)
B1 0.021(3) 0.019(2) 0.018(3) -0.004(2) -0.006(2) -0.001(2)
C41 0.019(2) 0.023(2) 0.019(2) -0.0038(18) -0.0087(18) -0.0018(18)
C42 0.023(2) 0.020(2) 0.024(2) -0.0064(19) -0.0054(19) -0.0036(19)
C43 0.034(3) 0.017(2) 0.027(3) -0.0055(19) -0.013(2) 0.003(2)
C44 0.036(3) 0.022(2) 0.031(3) 0.001(2) -0.010(2) -0.010(2)
C45 0.025(3) 0.027(2) 0.027(3) -0.002(2) -0.009(2) -0.008(2)
C46 0.023(2) 0.022(2) 0.025(3) -0.0061(19) -0.008(2) -0.0023(19)
C47 0.041(3) 0.022(3) 0.043(3) -0.003(2) -0.007(3) 0.003(2)
F1 0.061(2) 0.0178(16) 0.079(3) 0.0016(17) 0.000(2) 0.0010(15)
F2 0.043(2) 0.0312(19) 0.125(4) -0.010(2) -0.023(2) 0.0085(16)
F3 0.116(4) 0.062(3) 0.050(3) -0.021(2) -0.008(3) 0.048(3)
C48 0.032(3) 0.037(3) 0.043(3) -0.006(3) -0.003(3) -0.009(2)
F4 0.045(2) 0.044(2) 0.069(3) 0.0123(19) 0.0073(19) -0.0173(17)
F5 0.0255(18) 0.065(2) 0.066(3) 0.003(2) -0.0097(17) -0.0091(17)
F6 0.047(2) 0.074(3) 0.050(2) -0.023(2) 0.0127(18) -0.020(2)
C51 0.022(2) 0.016(2) 0.024(2) -0.0087(18) -0.0077(19) 0.0020(17)
C52 0.021(2) 0.021(2) 0.023(2) -0.0072(18) -0.0079(19) -0.0007(18)
C53 0.023(2) 0.022(2) 0.027(3) -0.014(2) -0.007(2) 0.0019(19)
C54 0.016(2) 0.026(2) 0.029(3) -0.006(2) -0.0051(19) -0.0003(18)
C55 0.026(3) 0.024(2) 0.028(3) -0.006(2) -0.008(2) -0.002(2)
C56 0.017(2) 0.022(2) 0.023(2) -0.0055(19) -0.0050(19) -0.0002(18)
C57 0.022(2) 0.025(2) 0.033(3) -0.008(2) -0.011(2) -0.0003(19)
C58 0.025(3) 0.046(3) 0.043(3) 0.005(3) -0.013(3) -0.007(2)
C61 0.018(2) 0.016(2) 0.022(2) -0.0036(18) -0.0047(19) -0.0013(17)
C62 0.021(2) 0.022(2) 0.025(3) -0.0073(19) -0.006(2) 0.0021(19)
C63 0.028(3) 0.025(2) 0.025(3) -0.010(2) -0.008(2) 0.004(2)
C64 0.027(3) 0.029(2) 0.022(2) -0.008(2) -0.011(2) -0.001(2)
C65 0.023(2) 0.022(2) 0.027(3) -0.0066(19) -0.008(2) -0.0013(19)
C66 0.019(2) 0.021(2) 0.025(2) -0.0073(19) -0.0068(19) 0.0018(18)
C67 0.045(4) 0.060(4) 0.033(3) -0.024(3) -0.012(3) 0.009(3)
F13 0.068(3) 0.124(4) 0.080(3) -0.080(3) -0.033(3) 0.028(3)
F14 0.104(4) 0.199(7) 0.075(3) -0.097(4) -0.057(3) 0.119(5)
F15 0.145(6) 0.113(5) 0.065(4) -0.031(3) 0.058(4) -0.022(4)
C68 0.026(3) 0.036(3) 0.035(3) -0.005(2) -0.013(2) -0.001(2)
F16 0.0230(19) 0.148(5) 0.050(3) -0.003(3) -0.0037(17) 0.013(2)
F17 0.034(2) 0.057(3) 0.143(5) 0.030(3) -0.012(3) 0.0125(19)
F18 0.038(2) 0.128(4) 0.127(5) -0.088(4) -0.047(3) 0.022(3)
C71 0.018(2) 0.018(2) 0.025(2) -0.0086(18) -0.0086(19) 0.0004(17)
C72 0.022(2) 0.026(2) 0.020(2) -0.0049(19) -0.0093(19) -0.0002(19)
C73 0.030(3) 0.031(3) 0.028(3) -0.012(2) -0.012(2) 0.004(2)
C74 0.031(3) 0.027(3) 0.030(3) -0.016(2) -0.011(2) 0.003(2)
C75 0.018(2) 0.022(2) 0.033(3) -0.008(2) -0.008(2) -0.0010(18)
C76 0.020(2) 0.024(2) 0.023(2) -0.0056(19) -0.0061(19) -0.0007(19)
C77 0.084(5) 0.047(4) 0.028(3) -0.021(3) -0.015(3) 0.031(4)
C78 0.032(3) 0.018(2) 0.045(3) -0.007(2) 0.000(2) 0.000(2)
F22 0.062(2) 0.0238(16) 0.051(2) -0.0093(15) -0.0049(18) 0.0123(15)
F23 0.158(5) 0.0311(19) 0.038(2) 0.0033(17) -0.018(3) -0.015(2)
F24 0.030(2) 0.034(2) 0.195(6) 0.020(3) 0.005(3) -0.0068(17)

loop_
_atom_type_symbol
_atom_type_description
_atom_type_scat_dispersion_real
_atom_type_scat_dispersion_imag
_atom_type_scat_source
C C 0.0181 0.0091 'International Tables Vol C Tables 4.2.6.8 and 6.1.1.4'
H H 0 0 'International Tables Vol C Tables 4.2.6.8 and 6.1.1.4'
B B 0.009 0.0039 'International Tables Vol C Tables 4.2.6.8 and 6.1.1.4'
F F 0.0727 0.0534 'International Tables Vol C Tables 4.2.6.8 and 6.1.1.4'
N N 0.0311 0.018 'International Tables Vol C Tables 4.2.6.8 and 6.1.1.4'
O O 0.0492 0.0322 'International Tables Vol C Tables 4.2.6.8 and 6.1.1.4'
P P 0.2955 0.4335 'International Tables Vol C Tables 4.2.6.8 and 6.1.1.4'
W W -5.4734 5.5774 'International Tables Vol C Tables 4.2.6.8 and 6.1.1.4'

loop_
_geom_angle_atom_site_label_1
_geom_angle_atom_site_label_2
_geom_angle_atom_site_label_3
_geom_angle
N1 W1 C2 102.3(2)
N1 W1 C3 99.24(19)
C2 W1 C3 34.8(2)
N1 W1 C4 126.7(2)
C2 W1 C4 57.9(2)
C3 W1 C4 34.8(2)
N1 W1 C1 133.5(2)
C2 W1 C1 35.2(2)
C3 W1 C1 58.0(2)
C4 W1 C1 57.6(2)
N1 W1 C5 157.0(2)
C2 W1 C5 58.0(2)
C3 W1 C5 57.9(2)
C4 W1 C5 34.8(2)
C1 W1 C5 34.5(2)
N1 W1 P2 93.39(14)
C2 W1 P2 144.25(16)
C3 W1 P2 111.41(16)
C4 W1 P2 87.00(16)
C1 W1 P2 131.56(19)
C5 W1 P2 97.60(18)
N1 W1 P1 92.09(13)
C2 W1 P1 106.61(17)
C3 W1 P1 141.26(16)
C4 W1 P1 139.20(17)
C1 W1 P1 87.62(15)
C5 W1 P1 104.45(17)
P2 W1 P1 104.67(4)
N1 W1 W2 88.28(13)
C2 W1 W2 157.62(17)
C3 W1 W2 162.93(16)
C4 W1 W2 129.87(16)
C1 W1 W2 125.91(16)
C5 W1 W2 114.38(16)
P2 W1 W2 52.48(3)
P1 W1 W2 52.71(3)
O2 W2 C10 96.0(2)
O2 W2 C6 115.0(2)
C10 W2 C6 35.9(2)
O2 W2 C9 112.6(2)
C10 W2 C9 35.9(2)
C6 W2 C9 58.8(2)
O2 W2 P2 99.41(12)
C10 W2 P2 123.85(16)
C6 W2 P2 89.57(14)
C9 W2 P2 141.80(17)
O2 W2 C7 149.23(19)
C10 W2 C7 57.8(2)
C6 W2 C7 34.3(2)
C9 W2 C7 56.6(2)
P2 W2 C7 85.26(14)
O2 W2 C8 147.1(2)
C10 W2 C8 57.8(2)
C6 W2 C8 56.5(2)
C9 W2 C8 34.5(2)
P2 W2 C8 111.57(16)
C7 W2 C8 32.42(19)
O2 W2 P1 101.77(13)
C10 W2 P1 128.43(17)
C6 W2 P1 139.74(15)
C9 W2 P1 93.04(17)
P2 W2 P1 100.48(4)
C7 W2 P1 107.27(14)
C8 W2 P1 83.75(14)
O2 W2 W1 112.45(13)
C10 W2 W1 151.40(18)
C6 W2 W1 121.57(15)
C9 W2 W1 126.48(19)
P2 W2 W1 50.39(3)
C7 W2 W1 94.04(14)
C8 W2 W1 96.24(15)
P1 W2 W1 50.57(3)
C17 P1 C11 104.4(2)
C17 P1 W1 119.55(17)
C11 P1 W1 118.70(16)
C17 P1 W2 120.50(17)
C11 P1 W2 116.14(17)
W1 P1 W2 76.72(3)
C29 P2 C23 104.8(2)
C29 P2 W1 123.02(16)
C23 P2 W1 116.57(17)
C29 P2 W2 119.22(16)
C23 P2 W2 114.93(17)
W1 P2 W2 77.13(3)
O1 N1 W1 176.3(4)
C5 C1 C2 107.9(5)
C5 C1 W1 73.2(3)
C2 C1 W1 71.4(3)
C5 C1 H1 126
C2 C1 H1 126
W1 C1 H1 121.1
C3 C2 C1 107.9(5)
C3 C2 W1 72.8(3)
C1 C2 W1 73.4(3)
C3 C2 H2 126
C1 C2 H2 126
W1 C2 H2 119.6
C2 C3 C4 108.2(5)
C2 C3 W1 72.4(3)
C4 C3 W1 73.2(3)
C2 C3 H3 125.9
C4 C3 H3 125.9
W1 C3 H3 120.2
C3 C4 C5 108.4(6)
C3 C4 W1 72.0(3)
C5 C4 W1 73.3(3)
C3 C4 H4 125.8
C5 C4 H4 125.8
W1 C4 H4 120.6
C1 C5 C4 107.6(6)
C1 C5 W1 72.3(3)
C4 C5 W1 71.9(3)
C1 C5 H5 126.2
C4 C5 H5 126.2
W1 C5 H5 121.3
C7 C6 C10 107.8(5)
C7 C6 W2 77.4(3)
C10 C6 W2 70.8(3)
C7 C6 H6 126.1
C10 C6 H6 126.1
W2 C6 H6 117.6
C8 C7 C6 109.2(5)
C8 C7 W2 74.1(3)
C6 C7 W2 68.3(3)
C8 C7 H7 125.4
C6 C7 H7 125.4
W2 C7 H7 123.8
C7 C8 C9 108.5(5)
C7 C8 W2 73.5(3)
C9 C8 W2 68.0(3)
C7 C8 H8 125.7
C9 C8 H8 125.7
W2 C8 H8 124.3
C8 C9 C10 107.8(5)
C8 C9 W2 77.5(3)
C10 C9 W2 70.8(3)
C8 C9 H9 126.1
C10 C9 H9 126.1
W2 C9 H9 117.6
C9 C10 C6 106.5(6)
C9 C10 W2 73.4(3)
C6 C10 W2 73.2(3)
C9 C10 H10 126.7
C6 C10 H10 126.7
W2 C10 H10 118.7
C12 C11 C16 119.7(5)
C12 C11 P1 117.7(4)
C16 C11 P1 122.4(4)
C11 C12 C13 120.4(5)
C11 C12 H12 119.8
C13 C12 H12 119.8
C14 C13 C12 119.4(5)
C14 C13 H13 120.3
C12 C13 H13 120.3
C15 C14 C13 120.5(5)
C15 C14 H14 119.7
C13 C14 H14 119.7
C14 C15 C16 120.2(6)
C14 C15 H15 119.9
C16 C15 H15 119.9
C11 C16 C15 119.7(5)
C11 C16 H16 120.1
C15 C16 H16 120.1
C18 C17 C22 119.3(5)
C18 C17 P1 120.6(4)
C22 C17 P1 120.1(4)
C19 C18 C17 120.5(5)
C19 C18 H18 119.8
C17 C18 H18 119.8
C18 C19 C20 120.2(6)
C18 C19 H19 119.9
C20 C19 H19 119.9
C21 C20 C19 119.7(5)
C21 C20 H20 120.2
C19 C20 H20 120.2
C20 C21 C22 120.7(6)
C20 C21 H21 119.7
C22 C21 H21 119.7
C21 C22 C17 119.7(5)
C21 C22 H22 120.2
C17 C22 H22 120.2
C28 C23 C24 118.9(5)
C28 C23 P2 122.0(4)
C24 C23 P2 118.6(4)
C25 C24 C23 120.3(5)
C25 C24 H24 119.8
C23 C24 H24 119.8
C26 C25 C24 119.9(5)
C26 C25 H25 120
C24 C25 H25 120
C27 C26 C25 119.8(5)
C27 C26 H26 120.1
C25 C26 H26 120.1
C26 C27 C28 120.7(5)
C26 C27 H27 119.7
C28 C27 H27 119.7
C27 C28 C23 120.3(5)
C27 C28 H28 119.8
C23 C28 H28 119.8
C30 C29 C34 119.0(4)
C30 C29 P2 120.0(4)
C34 C29 P2 121.0(4)
C31 C30 C29 119.8(5)
C31 C30 H30 120.1
C29 C30 H30 120.1
C32 C31 C30 120.4(5)
C32 C31 H31 119.8
C30 C31 H31 119.8
C33 C32 C31 120.0(5)
C33 C32 H32 120
C31 C32 H32 120
C32 C33 C34 120.5(5)
C32 C33 H33 119.8
C34 C33 H33 119.8
C33 C34 C29 120.3(5)
C33 C34 H34 119.8
C29 C34 H34 119.8
C61 B1 C51 113.6(4)
C61 B1 C41 101.8(3)
C51 B1 C41 112.2(4)
C61 B1 C71 110.9(4)
C51 B1 C71 103.5(4)
C41 B1 C71 115.2(4)
C46 C41 C42 115.8(4)
C46 C41 B1 123.8(4)
C42 C41 B1 119.8(4)
C43 C42 C41 121.7(5)
C43 C42 H42 119.1
C41 C42 H42 119.1
C44 C43 C42 121.5(5)
C44 C43 C47 120.6(5)
C42 C43 C47 117.9(5)
C43 C44 C45 117.7(4)
C43 C44 H44 121.2
C45 C44 H44 121.2
C44 C45 C46 120.7(5)
C44 C45 C48 120.7(5)
C46 C45 C48 118.6(5)
C41 C46 C45 122.6(5)
C41 C46 H46 118.7
C45 C46 H46 118.7
F3 C47 F1 108.0(5)
F3 C47 F2 105.1(6)
F1 C47 F2 105.6(5)
F3 C47 C43 113.1(5)
F1 C47 C43 113.2(5)
F2 C47 C43 111.1(5)
F6 C48 F4 106.1(5)
F6 C48 F5 105.7(5)
F4 C48 F5 105.6(5)
F6 C48 C45 113.3(5)
F4 C48 C45 113.2(5)
F5 C48 C45 112.2(5)
C52 C51 C56 116.0(4)
C52 C51 B1 121.4(4)
C56 C51 B1 122.3(4)
C53 C52 C51 122.5(5)
C53 C52 H52 118.8
C51 C52 H52 118.8
C52 C53 C54 120.8(5)
C52 C53 C57 120.5(5)
C54 C53 C57 118.7(4)
C55 C54 C53 118.0(4)
C55 C54 H54 121
C53 C54 H54 121
C54 C55 C56 120.7(5)
C54 C55 C58 119.3(5)
C56 C55 C58 120.1(5)
C51 C56 C55 122.1(5)
C51 C56 H56 119
C55 C56 H56 119
F9B C57 F7 128.0(7)
F9B C57 F8 72.7(7)
F7 C57 F8 105.3(6)
F9B C57 F7B 108.9(8)
F8 C57 F7B 128.5(7)
F9B C57 F8B 101.6(8)
F7 C57 F8B 76.8(7)
F7B C57 F8B 106.0(8)
F7 C57 F9 107.6(6)
F8 C57 F9 102.8(5)
F7B C57 F9 80.1(6)
F8B C57 F9 125.8(7)
F9B C57 C53 113.8(6)
F7 C57 C53 114.1(5)
F8 C57 C53 113.1(5)
F7B C57 C53 112.4(6)
F8B C57 C53 113.4(6)
F9 C57 C53 113.1(5)
F11B C58 F10 125.1(7)
F11B C58 F12 62.2(7)
F10 C58 F12 104.4(7)
F11B C58 F10B 113.0(8)
F12 C58 F10B 128.4(8)
F10 C58 F11 113.3(7)
F12 C58 F11 95.7(7)
F10B C58 F11 87.9(6)
F11B C58 F12B 96.4(9)
F10 C58 F12B 73.2(8)
F10B C58 F12B 103.9(8)
F11 C58 F12B 126.2(8)
F11B C58 C55 117.9(6)
F10 C58 C55 116.1(6)
F12 C58 C55 112.7(6)
F10B C58 C55 113.0(6)
F11 C58 C55 112.5(6)
F12B C58 C55 110.3(7)
C66 C61 C62 115.9(4)
C66 C61 B1 121.7(4)
C62 C61 B1 121.8(4)
C63 C62 C61 122.1(5)
C63 C62 H62 118.9
C61 C62 H62 118.9
C64 C63 C62 120.4(5)
C64 C63 C67 119.9(5)
C62 C63 C67 119.7(5)
C63 C64 C65 118.6(5)
C63 C64 H64 120.7
C65 C64 H64 120.7
C66 C65 C64 120.4(5)
C66 C65 C68 120.2(5)
C64 C65 C68 119.4(5)
C65 C66 C61 122.6(5)
C65 C66 H66 118.7
C61 C66 H66 118.7
F14 C67 F13 108.1(6)
F14 C67 F15 108.3(7)
F13 C67 F15 100.8(6)
F14 C67 C63 115.0(5)
F13 C67 C63 112.4(5)
F15 C67 C63 111.2(6)
F18 C68 F17 108.2(5)
F18 C68 F16 104.2(5)
F17 C68 F16 103.6(6)
F18 C68 C65 114.2(5)
F17 C68 C65 113.0(4)
F16 C68 C65 112.7(5)
C72 C71 C76 116.2(4)
C72 C71 B1 125.5(4)
C76 C71 B1 117.9(4)
C71 C72 C73 121.7(5)
C71 C72 H72 119.2
C73 C72 H72 119.2
C74 C73 C72 121.5(5)
C74 C73 C77 118.8(5)
C72 C73 C77 119.7(5)
C75 C74 C73 117.3(5)
C75 C74 H74 121.4
C73 C74 H74 121.4
C74 C75 C76 121.3(5)
C74 C75 C78 119.6(5)
C76 C75 C78 118.9(5)
C75 C76 C71 122.0(5)
C75 C76 H76 119
C71 C76 H76 119
F21B C77 F19B 117.1(9)
F21B C77 F19 126.3(9)
F19B C77 F20 125.0(7)
F19 C77 F20 111.8(7)
F21B C77 C73 117.4(8)
F19B C77 C73 116.3(6)
F19 C77 C73 116.3(6)
F20 C77 C73 117.6(6)
F21B C77 F20B 97.0(9)
F19B C77 F20B 100.7(8)
F19 C77 F20B 72.4(7)
F20 C77 F20B 57.6(7)
C73 C77 F20B 102.9(8)
F19B C77 F21 77.4(7)
F19 C77 F21 104.6(7)
F20 C77 F21 96.0(7)
C73 C77 F21 107.4(6)
F20B C77 F21 146.9(8)
F22 C78 F24 106.5(5)
F22 C78 F23 105.6(5)
F24 C78 F23 106.3(6)
F22 C78 C75 113.8(5)
F24 C78 C75 111.6(5)
F23 C78 C75 112.5(4)
C96 C91 C92 131(2)
C96 C91 C90 119(2)
C92 C91 C90 109.4(18)
C93 C92 C91 113.2(16)
C93 C92 H92 123.4
C91 C92 H92 123.4
C92 C93 C94 119.1(17)
C92 C93 H93 120.4
C94 C93 H93 120.4
C95 C94 C93 116(2)
C95 C94 H94 122.2
C93 C94 H94 122.2
C96 C95 C94 126(2)
C96 C95 H95 117.1
C94 C95 H95 117.1
C91 C96 C95 115(2)
C91 C96 H96 122.7
C95 C96 H96 122.7
C91B C90B H90D 109.5
C91B C90B H90E 109.5
H90D C90B H90E 109.5
C91B C90B H90F 109.5
H90D C90B H90F 109.5
H90E C90B H90F 109.5
C92B C91B C90B 118.1(15)
C92B C91B C96B 123.3(16)
C90B C91B C96B 118.5(14)
C91B C92B C93B 121.3(18)
C91B C92B H92B 119.3
C93B C92B H92B 119.3
C92B C93B C94B 119.2(16)
C92B C93B H93B 120.4
C94B C93B H93B 120.4
C95B C94B C93B 117.4(15)
C95B C94B H94B 121.3
C93B C94B H94B 121.3
C96B C95B C94B 127.8(16)
C96B C95B H95B 116.1
C94B C95B H95B 116.1
C95B C96B C91B 110.5(16)
C95B C96B H96B 124.7
C91B C96B H96B 124.7

loop_
_geom_bond_atom_site_label_1
_geom_bond_atom_site_label_2
_geom_bond_distance
W1 N1 1.795(4)
W1 C2 2.327(6)
W1 C3 2.332(5)
W1 C4 2.348(5)
W1 C1 2.354(5)
W1 C5 2.366(5)
W1 P2 2.3770(12)
W1 P1 2.3870(12)
W1 W2 3.0077(3)
W2 O2 1.689(3)
W2 C10 2.301(5)
W2 C6 2.333(5)
W2 C9 2.335(5)
W2 P2 2.4469(12)
W2 C7 2.450(5)
W2 C8 2.457(5)
W2 P1 2.4587(12)
P1 C17 1.823(5)
P1 C11 1.835(5)
P2 C29 1.816(5)
P2 C23 1.826(5)
N1 O1 1.208(5)
C1 C5 1.401(10)
C1 C2 1.414(9)
C1 H1 0.93
C2 C3 1.393(9)
C2 H2 0.93
C3 C4 1.398(9)
C3 H3 0.93
C4 C5 1.408(9)
C4 H4 0.93
C5 H5 0.93
C6 C7 1.415(8)
C6 C10 1.430(9)
C6 H6 0.93
C7 C8 1.370(8)
C7 H7 0.93
C8 C9 1.425(10)
C8 H8 0.93
C9 C10 1.427(9)
C9 H9 0.93
C10 H10 0.93
C11 C12 1.384(7)
C11 C16 1.384(8)
C12 C13 1.389(8)
C12 H12 0.93
C13 C14 1.383(8)
C13 H13 0.93
C14 C15 1.370(9)
C14 H14 0.93
C15 C16 1.394(8)
C15 H15 0.93
C16 H16 0.93
C17 C18 1.385(8)
C17 C22 1.405(7)
C18 C19 1.385(8)
C18 H18 0.93
C19 C20 1.385(9)
C19 H19 0.93
C20 C21 1.382(9)
C20 H20 0.93
C21 C22 1.384(8)
C21 H21 0.93
C22 H22 0.93
C23 C28 1.395(7)
C23 C24 1.400(7)
C24 C25 1.393(7)
C24 H24 0.93
C25 C26 1.390(8)
C25 H25 0.93
C26 C27 1.381(8)
C26 H26 0.93
C27 C28 1.384(7)
C27 H27 0.93
C28 H28 0.93
C29 C30 1.398(7)
C29 C34 1.400(7)
C30 C31 1.395(7)
C30 H30 0.93
C31 C32 1.382(7)
C31 H31 0.93
C32 C33 1.378(7)
C32 H32 0.93
C33 C34 1.383(7)
C33 H33 0.93
C34 H34 0.93
B1 C61 1.635(7)
B1 C51 1.637(7)
B1 C41 1.643(7)
B1 C71 1.644(7)
C41 C46 1.386(7)
C41 C42 1.403(7)
C42 C43 1.393(7)
C42 H42 0.93
C43 C44 1.382(8)
C43 C47 1.506(7)
C44 C45 1.383(8)
C44 H44 0.93
C45 C46 1.400(7)
C45 C48 1.495(8)
C46 H46 0.93
C47 F3 1.304(8)
C47 F1 1.328(6)
C47 F2 1.343(7)
C48 F6 1.335(7)
C48 F4 1.339(7)
C48 F5 1.342(7)
C51 C52 1.396(7)
C51 C56 1.398(7)
C52 C53 1.384(7)
C52 H52 0.93
C53 C54 1.395(7)
C53 C57 1.492(7)
C54 C55 1.384(7)
C54 H54 0.93
C55 C56 1.399(7)
C55 C58 1.488(8)
C56 H56 0.93
C57 F9B 1.316(12)
C57 F7 1.324(8)
C57 F8 1.334(8)
C57 F7B 1.336(11)
C57 F8B 1.348(13)
C57 F9 1.366(8)
C58 F11B 1.260(11)
C58 F10 1.288(9)
C58 F12 1.339(12)
C58 F10B 1.350(10)
C58 F11 1.380(10)
C58 F12B 1.383(15)
C61 C66 1.395(7)
C61 C62 1.403(7)
C62 C63 1.398(7)
C62 H62 0.93
C63 C64 1.380(7)
C63 C67 1.490(8)
C64 C65 1.394(7)
C64 H64 0.93
C65 C66 1.387(7)
C65 C68 1.494(7)
C66 H66 0.93
C67 F14 1.275(8)
C67 F13 1.325(8)
C67 F15 1.329(9)
C68 F18 1.306(7)
C68 F17 1.317(7)
C68 F16 1.331(7)
C71 C72 1.386(7)
C71 C76 1.403(7)
C72 C73 1.395(7)
C72 H72 0.93
C73 C74 1.391(8)
C73 C77 1.489(8)
C74 C75 1.380(8)
C74 H74 0.93
C75 C76 1.388(7)
C75 C78 1.506(7)
C76 H76 0.93
C77 F21B 1.188(13)
C77 F19B 1.286(10)
C77 F19 1.296(10)
C77 F20 1.322(10)
C77 F20B 1.497(15)
C77 F21 1.519(12)
C78 F22 1.318(6)
C78 F24 1.324(7)
C78 F23 1.334(8)
C90 C91 1.68(3)
C90 H90A 0.96
C90 H90B 0.96
C90 H90C 0.96
C91 C96 1.27(3)
C91 C92 1.39(3)
C92 C93 1.39(2)
C92 H92 0.93
C93 C94 1.45(3)
C93 H93 0.93
C94 C95 1.40(3)
C94 H94 0.93
C95 C96 1.30(3)
C95 H95 0.93
C96 H96 0.93
C90B C91B 1.49(2)
C90B H90D 0.96
C90B H90E 0.96
C90B H90F 0.96
C91B C92B 1.34(3)
C91B C96B 1.51(2)
C92B C93B 1.39(2)
C92B H92B 0.93
C93B C94B 1.427(19)
C93B H93B 0.93
C94B C95B 1.39(2)
C94B H94B 0.93
C95B C96B 1.38(2)
C95B H95B 0.93
C96B H96B 0.93
